data_7712294
loop_
_publ_author_name
'Hay, Moya A.'
'Gable, Robert W.'
'Boskovic, Colette'

_publ_section_title
;
 Modulating the electronic properties of divalent lanthanoid complexes
 with subtle ligand tuning
;
_journal_name_full 'Dalton Transactions'
_journal_paper_doi 10.1039/D2DT03782C
_journal_year 2023
_chemical_formula_moiety '1.755(C22.794 H23.934 N4.559 Yb0.57), 2(C24 H20 B)'
_chemical_formula_sum 'C88 H82 B2 N8 Yb'
_chemical_formula_weight 1446.27
_space_group_crystal_system triclinic
_space_group_IT_number 2
_space_group_name_Hall '-P 1'
_space_group_name_H-M_alt 'P -1'
_atom_sites_solution_hydrogens geom
_atom_sites_solution_primary dual
_audit_creation_date 2023-02-09
_audit_creation_method
;
Olex2 1.5
(compiled 2022.04.07 svn.rca3783a0 for OlexSys, GUI svn.r6498)
;
_audit_update_record
;
2023-02-11 deposited with the CCDC.	2023-02-14 downloaded from the CCDC.
;
_cell_angle_alpha 103.4083(14)
_cell_angle_beta 111.5188(13)
_cell_angle_gamma 109.1372(13)
_cell_formula_units_Z 1
_cell_length_a 11.04793(17)
_cell_length_b 13.51325(19)
_cell_length_c 14.7018(2)
_cell_measurement_reflns_used 11857
_cell_measurement_temperature 100.0(3)
_cell_measurement_theta_max 73.7590
_cell_measurement_theta_min 3.5490
_cell_volume 1767.44(6)
_computing_cell_refinement 'CrysAlisPro 1.171.40.14a (Rigaku OD, 2018)'
_computing_data_collection 'CrysAlisPro 1.171.40.14a (Rigaku OD, 2018)'
_computing_data_reduction 'CrysAlisPro 1.171.40.14a (Rigaku OD, 2018)'
_computing_molecular_graphics 'Olex2 1.5 (Dolomanov et al., 2009)'
_computing_publication_material 'Olex2 1.5 (Dolomanov et al., 2009)'
_computing_structure_refinement 'SHELXL 2018/3 (Sheldrick, 2015)'
_computing_structure_solution 'SHELXT 2018/2 (Sheldrick, 2018)'
_diffrn_ambient_temperature 100.15
_diffrn_detector_type HyPix
_diffrn_measured_fraction_theta_full 1.000
_diffrn_measured_fraction_theta_max 0.960
_diffrn_measurement_details
;
List of Runs (angles in degrees, time in seconds):

  # Type    Start    End  Width  t~exp~   \w     \q     \k     \f   Frames
#--------------------------------------------------------------------------
  1  \w    -70.00 -33.00   0.50    7.00    --  -47.45  89.00 -52.00   74
  2  \w    -27.00  12.00   0.50    7.00    --  -47.45  89.00 -52.00   78
  3  \w    -14.00  60.00   0.50    7.00    --   47.45 -89.00-168.00  148
  4  \w    -78.00 -53.00   0.50   20.00    --  -86.25  89.00 -52.00   50
  5  \w   -155.00-118.00   0.50   20.00    --  -86.25 -89.00-168.00   74
  6  \w     60.00  86.00   0.50   20.00    --  107.75 -89.00-168.00   52
  7  \w    -42.00  -6.00   0.50    7.00    --  -47.45  38.00  30.00   72
  8  \w   -109.00 -82.00   0.50    7.00    --  -47.45-125.00-180.00   54
  9  \w    -29.00  19.00   0.50    7.00    --  -47.45  19.00-120.00   96
 10  \w   -117.00 -79.00   0.50    7.00    --  -47.45-125.00 -30.00   76
 11  \w    -59.00 -20.00   0.50    7.00    --  -47.45  57.00  90.00   78
 12  \w      1.00  26.00   0.50    7.00    --  -47.45  38.00  30.00   50
 13  \w    -12.00  24.00   0.50    7.00    --  -47.45  57.00  90.00   72
 14  \w    -27.00  29.00   0.50    7.00    --   47.45 -19.00-120.00  112
 15  \w    -47.00 -22.00   0.50   20.00    --  -86.25  45.00 -30.00   50
 16  \w    -50.00 -20.00   0.50   20.00    --  -86.25  45.00-120.00   60
 17  \w    -37.00 -11.00   0.50   20.00    --  -86.25  30.00 150.00   52
 18  \w    -37.00 -12.00   0.50   20.00    --  -86.25  30.00 120.00   50
 19  \w    -50.00 -15.00   0.50   20.00    --  -86.25  45.00  30.00   70
 20  \w    -37.00 -12.00   0.50   20.00    --  -86.25  30.00  60.00   50
 21  \w    -68.00 -42.00   0.50   20.00    --  -86.25  61.00  30.00   52
 22  \w     36.00 107.00   0.50   20.00    --  107.75-104.00-130.05  142
 23  \w     37.00 156.00   0.50   20.00    --  107.75   0.00 -60.00  238
 24  \w     50.00  77.00   0.50   20.00    --  107.75 -77.00 -90.00   54
 25  \w     81.00 106.00   0.50   20.00    --  107.75 -94.00   0.00   50
 26  \w     36.00  85.00   0.50   20.00    --  107.75 -94.00 150.00   98
 27  \w     35.00  71.00   0.50   20.00    --  107.75 -61.00 -30.00   72
 28  \w     35.00  67.00   0.50   20.00    --  107.75 -94.00   0.00   64
 29  \w     85.00 177.00   0.50   20.00    --  107.75  77.00 -60.00  184
 30  \w     45.00  96.00   0.50   20.00    --  107.75   0.00 120.00  102
 31  \w     99.00 178.00   0.50   20.00    --  107.75   0.00 120.00  158
 32  \w     38.00  77.00   0.50   20.00    --  107.75 -77.00-120.00   78
 33  \w     39.00  70.00   0.50   20.00    --  107.75 -61.00  30.00   62
 34  \w     77.00 103.00   0.50   20.00    --  107.75 -94.00 -30.00   52
 35  \w     68.00 100.00   0.50   20.00    --  107.75 -77.00 120.00   64
 36  \w     77.00 105.00   0.50   20.00    --  107.75 -95.00  41.63   56
 37  \w     89.00 125.00   0.50   20.00    --  107.75-143.00   9.08   72
 38  \w     55.00  85.00   0.50   20.00    --  107.75-143.00   9.08   60
 39  \w     39.00 105.00   0.50   20.00    --  107.75 -94.00  90.00  132
 40  \w     80.00 107.00   0.50   20.00    --  107.75-102.00 128.25   54
 41  \w     42.00  76.00   0.50   20.00    --  107.75-102.00 128.25   68
 42  \w     44.00  69.00   0.50   20.00    --  107.75 -61.00-120.00   50
 43  \w     35.00 104.00   0.50   20.00    --  107.75 -94.00-120.00  138
 44  \w     36.00  66.00   0.50   20.00    --  107.75 -95.00  41.63   60
 45  \w    104.00 166.00   0.50   20.00    --  107.75  89.00 -52.00  124
;
_diffrn_measurement_device 'four-circle diffractometer'
_diffrn_measurement_device_type 'XtaLAB Synergy, Dualflex, HyPix'
_diffrn_measurement_method '\w scans'
_diffrn_radiation_type CuK\a
_diffrn_radiation_wavelength 1.54184
_diffrn_reflns_av_R_equivalents 0.0541
_diffrn_reflns_av_unetI/netI 0.0487
_diffrn_reflns_Laue_measured_fraction_full 1.000
_diffrn_reflns_Laue_measured_fraction_max 0.960
_diffrn_reflns_limit_h_max 12
_diffrn_reflns_limit_h_min -13
_diffrn_reflns_limit_k_max 17
_diffrn_reflns_limit_k_min -16
_diffrn_reflns_limit_l_max 17
_diffrn_reflns_limit_l_min -18
_diffrn_reflns_number 23658
_diffrn_reflns_point_group_measured_fraction_full 1.000
_diffrn_reflns_point_group_measured_fraction_max 0.960
_diffrn_reflns_theta_full 67.684
_diffrn_reflns_theta_max 77.686
_diffrn_reflns_theta_min 3.527
_exptl_absorpt_coefficient_mu 2.853
_exptl_absorpt_correction_T_max 1.000
_exptl_absorpt_correction_T_min 0.499
_exptl_absorpt_correction_type gaussian
_exptl_absorpt_process_details
;
CrysAlisPro 1.171.40.14a (Rigaku Oxford Diffraction, 2018)
Numerical absorption correction based on gaussian integration over
			a multifaceted crystal model
Empirical absorption correction using spherical harmonics,
 implemented in SCALE3 ABSPACK scaling algorithm.
;
_exptl_crystal_colour Red
_exptl_crystal_density_diffrn 1.359
_exptl_crystal_description plate
_exptl_crystal_F_000 746
_exptl_crystal_size_max 0.138
_exptl_crystal_size_mid 0.098
_exptl_crystal_size_min 0.02
_refine_diff_density_max 1.410
_refine_diff_density_min -0.714
_refine_diff_density_rms 0.084
_refine_ls_extinction_method none
_refine_ls_goodness_of_fit_ref 1.058
_refine_ls_hydrogen_treatment constr
_refine_ls_matrix_type full
_refine_ls_number_parameters 645
_refine_ls_number_reflns 7230
_refine_ls_number_restraints 262
_refine_ls_restrained_S_all 1.057
_refine_ls_R_factor_all 0.0601
_refine_ls_R_factor_gt 0.0490
_refine_ls_shift/su_max 0.000
_refine_ls_shift/su_mean 0.000
_refine_ls_structure_factor_coef Fsqd
_refine_ls_weighting_details 'w=1/[\s^2^(Fo^2^)+(0.0678P)^2^+2.0747P] where P=(Fo^2^+2Fc^2^)/3'
_refine_ls_weighting_scheme calc
_refine_ls_wR_factor_gt 0.1230
_refine_ls_wR_factor_ref 0.1366
_reflns_Friedel_coverage 0.000
_reflns_number_gt 6367
_reflns_number_total 7230
_reflns_threshold_expression 'I > 2\s(I)'
_cod_data_source_file d2dt03782c2.cif
_cod_data_source_block 2_yb
_cod_original_cell_volume 1767.44(5)
_cod_database_code 7712294
_shelx_shelxl_version_number 2018/3
_shelx_space_group_comment
;
The symmetry employed for this shelxl refinement is uniquely defined
by the following loop, which should always be used as a source of
symmetry information in preference to the above space-group names.
They are only intended as comments.
;
_shelx_estimated_absorpt_t_max 0.945
_shelx_estimated_absorpt_t_min 0.694
_olex2_refinement_description
;
1. Fixed Uiso
 At 1.2 times of:
  All C(H) groups, All C(H,H) groups
 At 1.5 times of:
  All C(H,H,H) groups
2. Shared sites
{Yb1, Yb1A}
3. Restrained planarity
 C1, C2, C3, C4, C5, C6, C7, N2
 with sigma of 0.1
 C1A, C2A, C3A, C4A, C5A, C6A, C7A, N2A
 with sigma of 0.1
 C8, C9, C10, C11, C12, C13, C14, N3
 with sigma of 0.1
 C8A, C9A, C10A, C11A, C12A, C13A, C14A, N3A
 with sigma of 0.1
 C15, C16, C17, C18, C19, C20, C21, N4
 with sigma of 0.1
 C15A, C16A, C17A, C18A, C19A, C20A, C21A, N4A
 with sigma of 0.1
4. Uiso/Uaniso restraints and constraints
C1 \\sim C1A: within 2A with sigma of 0.01 and sigma for terminal atoms of 0.02
within 2A
C8 \\sim C8A: within 2A with sigma of 0.01 and sigma for terminal atoms of 0.02
within 2A
C15 \\sim C15A: within 2A with sigma of 0.01 and sigma for terminal atoms of
0.02 within 2A
N4 \\sim N4A: within 2A with sigma of 0.01 and sigma for terminal atoms of 0.02
within 2A
Uanis(C11) \\sim Ueq, Uanis(C11A) \\sim Ueq, Uanis(C12) \\sim Ueq, Uanis(C12A)
\\sim Ueq, Uanis(C19) \\sim Ueq, Uanis(C19A) \\sim Ueq, Uanis(C5) \\sim Ueq,
Uanis(C5A) \\sim Ueq: with sigma of 0.04 and sigma for terminal atoms of 0.08
Uanis(C14) \\sim Ueq, Uanis(C14A) \\sim Ueq: with sigma of 0.015 and sigma for
terminal atoms of 0.03
Uanis(Yb1) = Uanis(Yb1A)
Uanis(N1) = Uanis(N1A)
Uanis(C2) = Uanis(C2A)
Uanis(C3) = Uanis(C3A)
Uanis(C4) = Uanis(C4A)
Uanis(C5) = Uanis(C5A)
Uanis(C6) = Uanis(C6A)
Uanis(C7) = Uanis(C7A)
Uanis(N2) = Uanis(N2A)
Uanis(C9) = Uanis(C9A)
Uanis(C10) = Uanis(C10A)
Uanis(C11) = Uanis(C11A)
Uanis(C12) = Uanis(C12A)
Uanis(C13) = Uanis(C13A)
Uanis(C14) = Uanis(C14A)
Uanis(N3) = Uanis(N3A)
Uanis(C16) = Uanis(C16A)
Uanis(C17) = Uanis(C17A)
Uanis(C18) = Uanis(C18A)
Uanis(C19) = Uanis(C19A)
Uanis(C20) = Uanis(C20A)
Uanis(C21) = Uanis(C21A)
Uanis(C22) = Uanis(C22A)
Uanis(C23) = Uanis(C23A)
Uanis(C24) = Uanis(C24A)
Uanis(C25) = Uanis(C25A)
Uanis(C26) = Uanis(C26A)
Uanis(C27) = Uanis(C27A)
Uanis(C28) = Uanis(C28A)
Uanis(C29) = Uanis(C29A)
Uanis(C30) = Uanis(C30A)
Uanis(C31) = Uanis(C31A)
Uanis(C32) = Uanis(C32A)
Uanis(C33) = Uanis(C33A)
Uanis(C34) = Uanis(C34A)
Uanis(C35) = Uanis(C35A)
Uanis(C36) = Uanis(C36A)
Uanis(C37) = Uanis(C37A)
Uanis(C38) = Uanis(C38A)
Uanis(C39) = Uanis(C39A)
Uanis(C40) = Uanis(C40A)
Uanis(C41) = Uanis(C41A)
Uanis(C42) = Uanis(C42A)
Uanis(C43) = Uanis(C43A)
Uanis(C44) = Uanis(C44A)
Uanis(C45) = Uanis(C45A)
5. Same fragment restrains
{Yb1, N1, N2, N3, N4, C1, C2, C3, C4, C5, C6, C7, C8, C9, C10, C11, C12, C13,
C14, C15, C16, C17, C18, C19, C20, C21} sigma for 1-2: 0.012, 1-3: 0.024
as in
{Yb1A, N1A, N2A, N3A, N4A, C1A, C2A, C3A, C4A, C5A, C6A, C7A, C8A, C9A, C10A,
C11A, C12A, C13A, C14A, C15A, C16A, C17A, C18A, C19A, C20A, C21A}
{C22, C23, C24, C25, C26, C27, C28, C29, C30, C31, C32, C33, C34, C35, C36,
C37, C38, C39, C40, C41, C42, C43, C44, C45, B1} sigma for 1-2: 0.012, 1-3:
0.024
as in
{C22A, C23A, C24A, C25A, C26A, C27A, C28A, C29A, C30A, C31A, C32A, C33A, C34A,
C35A, C36A, C37A, C38A, C39A, C40A, C41A, C42A, C43A, C44A, C45A, B1A}
6. Others
 Sof(N1A)=Sof(N2A)=Sof(N3A)=Sof(N4A)=Sof(C1A)=Sof(H1AA)=Sof(H1AB)=Sof(C2A)=
 Sof(C3A)=Sof(H3A)=Sof(C4A)=Sof(H4A)=Sof(C5A)=Sof(H5A)=Sof(C6A)=Sof(C8A)=
 Sof(H8AA)=Sof(H8AB)=Sof(C9A)=Sof(C10A)=Sof(H10A)=Sof(C11A)=Sof(H11A)=Sof(C12A)=
 Sof(H12A)=Sof(C13A)=Sof(C15A)=Sof(H15C)=Sof(H15D)=Sof(C16A)=Sof(C17A)=
 Sof(H17A)=Sof(C18A)=Sof(H18A)=Sof(C19A)=Sof(H19A)=Sof(C20A)=1-FVAR(1)
 Sof(C7A)=Sof(H7AA)=Sof(H7AB)=Sof(H7AC)=Sof(C14A)=Sof(H14D)=Sof(H14E)=
 Sof(H14F)=0.66667*(1-FVAR(2))
 Sof(C21A)=Sof(H21D)=Sof(H21E)=Sof(H21F)=0.66666*(1-FVAR(2))
 Sof(Yb1A)=0.5*(1-FVAR(2))
 Sof(Yb1)=0.5*FVAR(2)
 Sof(C21)=Sof(H21A)=Sof(H21B)=Sof(H21C)=0.66666*FVAR(2)
 Sof(C7)=Sof(H7A)=Sof(H7B)=Sof(H7C)=Sof(C14)=Sof(H14A)=Sof(H14B)=Sof(H14C)=
 0.66667*FVAR(2)
 Sof(N1)=Sof(N2)=Sof(N3)=Sof(N4)=Sof(C1)=Sof(H1A)=Sof(H1B)=Sof(C2)=Sof(C3)=
 Sof(H3)=Sof(C4)=Sof(H4)=Sof(C5)=Sof(H5)=Sof(C6)=Sof(C8)=Sof(H8A)=Sof(H8B)=
 Sof(C9)=Sof(C10)=Sof(H10)=Sof(C11)=Sof(H11)=Sof(C12)=Sof(H12)=Sof(C13)=
 Sof(C15)=Sof(H15A)=Sof(H15B)=Sof(C16)=Sof(C17)=Sof(H17)=Sof(C18)=Sof(H18)=
 Sof(C19)=Sof(H19)=Sof(C20)=FVAR(1)
 Sof(C22A)=Sof(C23A)=Sof(H23A)=Sof(C24A)=Sof(H24A)=Sof(C25A)=Sof(H25A)=
 Sof(C26A)=Sof(H26A)=Sof(C27A)=Sof(H27A)=Sof(C28A)=Sof(C29A)=Sof(H29A)=
 Sof(C30A)=Sof(H30A)=Sof(C31A)=Sof(H31A)=Sof(C32A)=Sof(H32A)=Sof(C33A)=
 Sof(H33A)=Sof(C34A)=Sof(C35A)=Sof(H35A)=Sof(C36A)=Sof(H36A)=Sof(C37A)=
 Sof(H37A)=Sof(C38A)=Sof(H38A)=Sof(C39A)=Sof(H39A)=Sof(C40A)=Sof(C41A)=
 Sof(H41A)=Sof(C42A)=Sof(H42A)=Sof(C43A)=Sof(H43A)=Sof(C44A)=Sof(H44A)=
 Sof(C45A)=Sof(H45A)=Sof(B1A)=1-FVAR(2)
 Sof(C22)=Sof(C23)=Sof(H23)=Sof(C24)=Sof(H24)=Sof(C25)=Sof(H25)=Sof(C26)=
 Sof(H26)=Sof(C27)=Sof(H27)=Sof(C28)=Sof(C29)=Sof(H29)=Sof(C30)=Sof(H30)=
 Sof(C31)=Sof(H31)=Sof(C32)=Sof(H32)=Sof(C33)=Sof(H33)=Sof(C34)=Sof(C35)=
 Sof(H35)=Sof(C36)=Sof(H36)=Sof(C37)=Sof(H37)=Sof(C38)=Sof(H38)=Sof(C39)=
 Sof(H39)=Sof(C40)=Sof(C41)=Sof(H41)=Sof(C42)=Sof(H42)=Sof(C43)=Sof(H43)=
 Sof(C44)=Sof(H44)=Sof(C45)=Sof(H45)=Sof(B1)=FVAR(2)
7.a Secondary CH2 refined with riding coordinates:
 C1(H1A,H1B), C8(H8A,H8B), C15(H15A,H15B), C1A(H1AA,H1AB), C8A(H8AA,H8AB),
 C15A(H15C,H15D)
7.b Aromatic/amide H refined with riding coordinates:
 C3(H3), C4(H4), C5(H5), C10(H10), C11(H11), C12(H12), C17(H17), C18(H18),
 C19(H19), C3A(H3A), C4A(H4A), C5A(H5A), C10A(H10A), C11A(H11A), C12A(H12A),
 C17A(H17A), C18A(H18A), C19A(H19A), C23(H23), C24(H24), C25(H25), C26(H26),
 C27(H27), C29(H29), C30(H30), C31(H31), C32(H32), C33(H33), C35(H35), C36(H36),
  C37(H37), C38(H38), C39(H39), C41(H41), C42(H42), C43(H43), C44(H44),
 C45(H45), C23A(H23A), C24A(H24A), C25A(H25A), C26A(H26A), C27A(H27A),
 C29A(H29A), C30A(H30A), C31A(H31A), C32A(H32A), C33A(H33A), C35A(H35A),
 C36A(H36A), C37A(H37A), C38A(H38A), C39A(H39A), C41A(H41A), C42A(H42A),
 C43A(H43A), C44A(H44A), C45A(H45A)
7.c Idealised Me refined as rotating group:
 C7(H7A,H7B,H7C), C14(H14A,H14B,H14C), C21(H21A,H21B,H21C), C7A(H7AA,H7AB,
 H7AC), C14A(H14D,H14E,H14F), C21A(H21D,H21E,H21F)
;
_olex2_submission_special_instructions 'No special instructions were received'

loop_
_space_group_symop_operation_xyz
'x, y, z'
'-x, -y, -z'

loop_
_atom_site_label
_atom_site_type_symbol
_atom_site_fract_x
_atom_site_fract_y
_atom_site_fract_z
_atom_site_U_iso_or_equiv
_atom_site_adp_type
_atom_site_occupancy
_atom_site_site_symmetry_order
_atom_site_calc_flag
_atom_site_refinement_flags_posn
_atom_site_refinement_flags_adp
_atom_site_refinement_flags_occupancy
_atom_site_disorder_assembly
_atom_site_disorder_group
Yb1 Yb 0.500000 0.500000 0.500000 0.05173(13) Uani 0.570(4) 2 d DS . P A 1
N1 N 0.6337(7) 0.7208(5) 0.6123(5) 0.0581(9) Uani 0.570(4) 1 d D . P A 1
N2 N 0.7766(7) 0.5799(6) 0.6540(5) 0.053(2) Uani 0.570(4) 1 d D . P A 1
N3 N 0.5302(9) 0.6256(7) 0.3869(6) 0.058(2) Uani 0.570(4) 1 d D . P A 1
N4 N 0.3680(10) 0.5815(8) 0.6044(9) 0.066(3) Uani 0.570(4) 1 d D U P A 1
C1 C 0.7925(7) 0.7622(6) 0.6552(7) 0.063(2) Uani 0.570(4) 1 d D U P A 1
H1A H 0.843814 0.842961 0.706379 0.076 Uiso 0.570(4) 1 calc R U P A 1
H1B H 0.815799 0.759314 0.595995 0.076 Uiso 0.570(4) 1 calc R U P A 1
C2 C 0.8483(6) 0.6939(6) 0.7101(5) 0.0527(14) Uani 0.570(4) 1 d D . P A 1
C3 C 0.9658(12) 0.7489(11) 0.8127(9) 0.076(4) Uani 0.570(4) 1 d D . P A 1
H3 H 1.011515 0.829750 0.848533 0.092 Uiso 0.570(4) 1 calc R U P A 1
C4 C 1.0149(15) 0.6843(14) 0.8616(12) 0.075(4) Uani 0.570(4) 1 d D . P A 1
H4 H 1.091156 0.718775 0.933341 0.090 Uiso 0.570(4) 1 calc R U P A 1
C5 C 0.9517(11) 0.5704(13) 0.8049(9) 0.066(3) Uani 0.570(4) 1 d D U P A 1
H5 H 0.993848 0.526154 0.833169 0.080 Uiso 0.570(4) 1 calc R U P A 1
C6 C 0.8256(13) 0.5164(10) 0.7056(10) 0.052(3) Uani 0.570(4) 1 d D . P A 1
C7 C 0.776(2) 0.3993(11) 0.6548(13) 0.054(4) Uani 0.380(3) 1 d D . P A 1
H7A H 0.686403 0.357248 0.656968 0.081 Uiso 0.380(3) 1 calc R U P A 1
H7B H 0.850928 0.378207 0.691437 0.081 Uiso 0.380(3) 1 calc R U P A 1
H7C H 0.754616 0.380155 0.580420 0.081 Uiso 0.380(3) 1 calc R U P A 1
C8 C 0.5844(9) 0.7755(6) 0.5410(7) 0.071(2) Uani 0.570(4) 1 d D U P A 1
H8A H 0.647766 0.859091 0.579069 0.085 Uiso 0.570(4) 1 calc R U P A 1
H8B H 0.483739 0.761401 0.525481 0.085 Uiso 0.570(4) 1 calc R U P A 1
C9 C 0.5851(7) 0.7364(8) 0.4373(7) 0.0643(18) Uani 0.570(4) 1 d D . P A 1
C10 C 0.649(2) 0.8153(12) 0.4014(13) 0.120(4) Uani 0.570(4) 1 d D . P A 1
H10 H 0.697688 0.894792 0.444817 0.144 Uiso 0.570(4) 1 calc R U P A 1
C11 C 0.6418(18) 0.7782(15) 0.3046(13) 0.101(5) Uani 0.570(4) 1 d D U P A 1
H11 H 0.685936 0.830699 0.279587 0.121 Uiso 0.570(4) 1 calc R U P A 1
C12 C 0.5702(16) 0.6652(16) 0.2453(11) 0.095(4) Uani 0.570(4) 1 d D U P A 1
H12 H 0.551967 0.637431 0.173665 0.114 Uiso 0.570(4) 1 calc R U P A 1
C13 C 0.522(4) 0.5883(11) 0.2882(10) 0.083(4) Uani 0.570(4) 1 d D . P A 1
C14 C 0.448(4) 0.4745(14) 0.2189(15) 0.081(6) Uani 0.380(3) 1 d D U P A 1
H14A H 0.346934 0.442476 0.206689 0.122 Uiso 0.380(3) 1 calc R U P A 1
H14B H 0.496197 0.432363 0.249879 0.122 Uiso 0.380(3) 1 calc R U P A 1
H14C H 0.446977 0.467918 0.150852 0.122 Uiso 0.380(3) 1 calc R U P A 1
C15 C 0.6027(9) 0.7489(8) 0.6990(7) 0.075(2) Uani 0.570(4) 1 d D U P A 1
H15A H 0.634779 0.832223 0.727613 0.090 Uiso 0.570(4) 1 calc R U P A 1
H15B H 0.663303 0.732500 0.756510 0.090 Uiso 0.570(4) 1 calc R U P A 1
C16 C 0.4460(9) 0.6886(9) 0.6748(6) 0.072(2) Uani 0.570(4) 1 d D . P A 1
C17 C 0.3897(19) 0.7501(14) 0.7239(14) 0.113(3) Uani 0.570(4) 1 d D . P A 1
H17 H 0.448940 0.828810 0.770042 0.135 Uiso 0.570(4) 1 calc R U P A 1
C18 C 0.2490(19) 0.6955(18) 0.7043(14) 0.110(5) Uani 0.570(4) 1 d D . P A 1
H18 H 0.206571 0.735739 0.733180 0.132 Uiso 0.570(4) 1 calc R U P A 1
C19 C 0.1720(15) 0.5819(16) 0.6425(13) 0.099(4) Uani 0.570(4) 1 d D U P A 1
H19 H 0.079948 0.539675 0.636766 0.119 Uiso 0.570(4) 1 calc R U P A 1
C20 C 0.226(2) 0.5252(12) 0.586(2) 0.089(4) Uani 0.570(4) 1 d D . P A 1
C21 C 0.138(2) 0.4108(12) 0.526(2) 0.064(5) Uani 0.380(3) 1 d D . P A 1
H21A H 0.144471 0.390171 0.459695 0.096 Uiso 0.380(3) 1 calc R U P A 1
H21B H 0.036849 0.392978 0.508150 0.096 Uiso 0.380(3) 1 calc R U P A 1
H21C H 0.170189 0.367399 0.565743 0.096 Uiso 0.380(3) 1 calc R U P A 1
Yb1A Yb 0.500000 0.500000 0.500000 0.05173(13) Uani 0.430(4) 2 d DS . P A 2
N1A N 0.6320(9) 0.7209(6) 0.6199(7) 0.0581(9) Uani 0.430(4) 1 d D . P A 2
N2A N 0.7548(9) 0.5749(8) 0.6763(7) 0.053(2) Uani 0.430(4) 1 d D . P A 2
N3A N 0.5725(14) 0.6348(8) 0.4028(7) 0.058(2) Uani 0.430(4) 1 d D . P A 2
N4A N 0.3481(12) 0.5885(9) 0.5816(11) 0.065(4) Uani 0.430(4) 1 d D U P A 2
C1A C 0.7270(11) 0.7474(8) 0.7328(7) 0.068(3) Uani 0.430(4) 1 d D U P A 2
H1AA H 0.665426 0.729814 0.767318 0.081 Uiso 0.430(4) 1 calc R U P A 2
H1AB H 0.794764 0.830268 0.769676 0.081 Uiso 0.430(4) 1 calc R U P A 2
C2A C 0.8142(9) 0.6829(8) 0.7470(7) 0.0527(14) Uani 0.430(4) 1 d D . P A 2
C3A C 0.9559(15) 0.7372(14) 0.8317(13) 0.076(4) Uani 0.430(4) 1 d D . P A 2
H3A H 0.998456 0.815574 0.876902 0.092 Uiso 0.430(4) 1 calc R U P A 2
C4A C 1.034(2) 0.6763(18) 0.8494(18) 0.075(4) Uani 0.430(4) 1 d D . P A 2
H4A H 1.131284 0.712175 0.906132 0.090 Uiso 0.430(4) 1 calc R U P A 2
C5A C 0.9692(16) 0.5646(17) 0.7849(13) 0.066(3) Uani 0.430(4) 1 d D U P A 2
H5A H 1.012926 0.517576 0.804393 0.080 Uiso 0.430(4) 1 calc R U P A 2
C6A C 0.8386(19) 0.5177(13) 0.6896(15) 0.052(3) Uani 0.430(4) 1 d D . P A 2
C7A C 0.784(3) 0.4014(14) 0.6314(19) 0.054(4) Uani 0.287(3) 1 d D . P A 2
H7AA H 0.715239 0.357124 0.651204 0.081 Uiso 0.287(3) 1 calc R U P A 2
H7AB H 0.864511 0.381311 0.647000 0.081 Uiso 0.287(3) 1 calc R U P A 2
H7AC H 0.732714 0.383853 0.554970 0.081 Uiso 0.287(3) 1 calc R U P A 2
C8A C 0.7260(10) 0.7811(8) 0.5817(9) 0.070(3) Uani 0.430(4) 1 d D U P A 2
H8AA H 0.814434 0.769286 0.605563 0.084 Uiso 0.430(4) 1 calc R U P A 2
H8AB H 0.757951 0.864011 0.615299 0.084 Uiso 0.430(4) 1 calc R U P A 2
C9A C 0.6550(10) 0.7440(9) 0.4629(9) 0.0643(18) Uani 0.430(4) 1 d D . P A 2
C10A C 0.674(3) 0.8274(14) 0.4206(16) 0.120(4) Uani 0.430(4) 1 d D . P A 2
H10A H 0.726938 0.906195 0.466857 0.144 Uiso 0.430(4) 1 calc R U P A 2
C11A C 0.618(3) 0.7954(19) 0.3139(16) 0.101(5) Uani 0.430(4) 1 d D U P A 2
H11A H 0.629822 0.850906 0.283998 0.121 Uiso 0.430(4) 1 calc R U P A 2
C12A C 0.546(2) 0.683(2) 0.2512(14) 0.095(4) Uani 0.430(4) 1 d D U P A 2
H12A H 0.517409 0.658819 0.177334 0.114 Uiso 0.430(4) 1 calc R U P A 2
C13A C 0.513(5) 0.6026(15) 0.2939(12) 0.083(4) Uani 0.430(4) 1 d D . P A 2
C14A C 0.431(5) 0.4898(18) 0.2222(18) 0.081(6) Uani 0.287(3) 1 d D U P A 2
H14D H 0.356591 0.483814 0.156100 0.122 Uiso 0.287(3) 1 calc R U P A 2
H14E H 0.383253 0.443871 0.253010 0.122 Uiso 0.287(3) 1 calc R U P A 2
H14F H 0.495319 0.461549 0.206482 0.122 Uiso 0.287(3) 1 calc R U P A 2
C15A C 0.5324(12) 0.7710(9) 0.6183(9) 0.069(3) Uani 0.430(4) 1 d D U P A 2
H15C H 0.487146 0.774765 0.548067 0.083 Uiso 0.430(4) 1 calc R U P A 2
H15D H 0.588596 0.850042 0.673717 0.083 Uiso 0.430(4) 1 calc R U P A 2
C16A C 0.4134(11) 0.7014(11) 0.6383(8) 0.072(2) Uani 0.430(4) 1 d D . P A 2
C17A C 0.381(2) 0.7571(17) 0.7125(18) 0.113(3) Uani 0.430(4) 1 d D . P A 2
H17A H 0.433548 0.837712 0.750727 0.135 Uiso 0.430(4) 1 calc R U P A 2
C18A C 0.273(3) 0.694(2) 0.729(2) 0.110(5) Uani 0.430(4) 1 d D . P A 2
H18A H 0.251397 0.728164 0.781377 0.132 Uiso 0.430(4) 1 calc R U P A 2
C19A C 0.197(2) 0.580(2) 0.6683(18) 0.099(4) Uani 0.430(4) 1 d D U P A 2
H19A H 0.112544 0.535784 0.671528 0.119 Uiso 0.430(4) 1 calc R U P A 2
C20A C 0.239(3) 0.5254(15) 0.600(3) 0.089(4) Uani 0.430(4) 1 d D . P A 2
C21A C 0.162(3) 0.4090(15) 0.550(3) 0.064(5) Uani 0.287(3) 1 d D . P A 2
H21D H 0.125612 0.386243 0.472556 0.096 Uiso 0.287(3) 1 calc R U P A 2
H21E H 0.079432 0.382306 0.563381 0.096 Uiso 0.287(3) 1 calc R U P A 2
H21F H 0.226184 0.375016 0.576376 0.096 Uiso 0.287(3) 1 calc R U P A 2
C22 C 0.0869(5) 0.3374(4) 0.8586(4) 0.0463(13) Uani 0.837(5) 1 d D . P B 1
C23 C 0.1812(6) 0.4032(5) 0.8291(5) 0.0541(14) Uani 0.837(5) 1 d D . P B 1
H23 H 0.182228 0.366474 0.766127 0.065 Uiso 0.837(5) 1 calc R U P B 1
C24 C 0.2725(6) 0.5186(5) 0.8871(5) 0.0588(15) Uani 0.837(5) 1 d D . P B 1
H24 H 0.334906 0.558702 0.863735 0.071 Uiso 0.837(5) 1 calc R U P B 1
C25 C 0.2747(7) 0.5764(5) 0.9777(5) 0.0558(19) Uani 0.837(5) 1 d D . P B 1
H25 H 0.339988 0.655491 1.018843 0.067 Uiso 0.837(5) 1 calc R U P B 1
C26 C 0.1800(8) 0.5172(6) 1.0076(5) 0.057(2) Uani 0.837(5) 1 d D . P B 1
H26 H 0.175139 0.556583 1.067707 0.069 Uiso 0.837(5) 1 calc R U P B 1
C27 C 0.0911(18) 0.4002(7) 0.9508(14) 0.056(3) Uani 0.837(5) 1 d D . P B 1
H27 H 0.030380 0.361084 0.975727 0.067 Uiso 0.837(5) 1 calc R U P B 1
C28 C 0.1230(7) 0.1501(6) 0.8296(6) 0.0605(13) Uani 0.837(5) 1 d D . P B 1
C29 C 0.2566(12) 0.2102(10) 0.9218(10) 0.071(2) Uani 0.837(5) 1 d D . P B 1
H29 H 0.280350 0.283546 0.968374 0.085 Uiso 0.837(5) 1 calc R U P B 1
C30 C 0.3587(12) 0.1674(8) 0.9494(9) 0.085(2) Uani 0.837(5) 1 d D . P B 1
H30 H 0.451446 0.211889 1.011759 0.102 Uiso 0.837(5) 1 calc R U P B 1
C31 C 0.3205(17) 0.0590(12) 0.8836(9) 0.085(2) Uani 0.837(5) 1 d D . P B 1
H31 H 0.387883 0.028496 0.901529 0.102 Uiso 0.837(5) 1 calc R U P B 1
C32 C 0.1893(8) -0.0051(6) 0.7940(7) 0.0747(18) Uani 0.837(5) 1 d D . P B 1
H32 H 0.163320 -0.080423 0.750142 0.090 Uiso 0.837(5) 1 calc R U P B 1
C33 C 0.0937(7) 0.0424(6) 0.7680(6) 0.0705(19) Uani 0.837(5) 1 d D . P B 1
H33 H 0.002857 -0.001859 0.704082 0.085 Uiso 0.837(5) 1 calc R U P B 1
C34 C -0.1153(6) 0.1446(6) 0.8425(5) 0.0482(12) Uani 0.837(5) 1 d D . P B 1
C35 C -0.1103(8) 0.0651(10) 0.8883(10) 0.0486(15) Uani 0.837(5) 1 d D . P B 1
H35 H -0.035674 0.042117 0.896619 0.058 Uiso 0.837(5) 1 calc R U P B 1
C36 C -0.2089(6) 0.0180(5) 0.9223(5) 0.0502(14) Uani 0.837(5) 1 d D . P B 1
H36 H -0.202141 -0.036975 0.951488 0.060 Uiso 0.837(5) 1 calc R U P B 1
C37 C -0.3170(9) 0.0516(10) 0.9135(8) 0.059(2) Uani 0.837(5) 1 d D . P B 1
H37 H -0.383473 0.021109 0.937982 0.071 Uiso 0.837(5) 1 calc R U P B 1
C38 C -0.3274(6) 0.1299(5) 0.8686(5) 0.0562(14) Uani 0.837(5) 1 d D . P B 1
H38 H -0.403158 0.151572 0.859844 0.067 Uiso 0.837(5) 1 calc R U P B 1
C39 C -0.2267(6) 0.1765(5) 0.8365(5) 0.0543(13) Uani 0.837(5) 1 d D . P B 1
H39 H -0.232961 0.232779 0.809031 0.065 Uiso 0.837(5) 1 calc R U P B 1
C40 C -0.0947(7) 0.1579(5) 0.6685(5) 0.0631(15) Uani 0.837(5) 1 d D . P B 1
C41 C -0.2419(7) 0.1185(5) 0.6083(5) 0.0670(14) Uani 0.837(5) 1 d D . P B 1
H41 H -0.298547 0.107897 0.643899 0.080 Uiso 0.837(5) 1 calc R U P B 1
C42 C -0.3168(8) 0.0923(6) 0.4990(5) 0.0790(18) Uani 0.837(5) 1 d D . P B 1
H42 H -0.419265 0.067372 0.463039 0.095 Uiso 0.837(5) 1 calc R U P B 1
C43 C -0.2379(9) 0.1038(6) 0.4459(6) 0.088(2) Uani 0.837(5) 1 d D . P B 1
H43 H -0.284139 0.092133 0.372969 0.106 Uiso 0.837(5) 1 calc R U P B 1
C44 C -0.0921(10) 0.1320(9) 0.4972(6) 0.087(2) Uani 0.837(5) 1 d D . P B 1
H44 H -0.039720 0.132626 0.458305 0.105 Uiso 0.837(5) 1 calc R U P B 1
C45 C -0.0199(11) 0.1602(8) 0.6081(6) 0.0766(19) Uani 0.837(5) 1 d D . P B 1
H45 H 0.081536 0.181191 0.643115 0.092 Uiso 0.837(5) 1 calc R U P B 1
B1 B -0.0030(11) 0.1971(6) 0.7981(6) 0.053(3) Uani 0.837(5) 1 d D . P B 1
C22A C 0.119(3) 0.3358(19) 0.869(2) 0.0463(13) Uani 0.163(5) 1 d D . P B 2
C23A C 0.228(3) 0.405(2) 0.852(3) 0.0541(14) Uani 0.163(5) 1 d D . P B 2
H23A H 0.241112 0.370260 0.794944 0.065 Uiso 0.163(5) 1 calc R U P B 2
C24A C 0.317(3) 0.520(2) 0.915(3) 0.0588(15) Uani 0.163(5) 1 d D . P B 2
H24A H 0.391184 0.561193 0.900998 0.071 Uiso 0.163(5) 1 calc R U P B 2
C25A C 0.299(5) 0.574(2) 0.996(4) 0.0558(19) Uani 0.163(5) 1 d D . P B 2
H25A H 0.352276 0.655055 1.033465 0.067 Uiso 0.163(5) 1 calc R U P B 2
C26A C 0.202(6) 0.509(3) 1.021(3) 0.057(2) Uani 0.163(5) 1 d D . P B 2
H26A H 0.200341 0.542652 1.084453 0.069 Uiso 0.163(5) 1 calc R U P B 2
C27A C 0.106(11) 0.395(4) 0.954(8) 0.056(3) Uani 0.163(5) 1 d D . P B 2
H27A H 0.029866 0.355287 0.966683 0.067 Uiso 0.163(5) 1 calc R U P B 2
C28A C 0.136(3) 0.142(3) 0.820(2) 0.0605(13) Uani 0.163(5) 1 d D . P B 2
C29A C 0.269(6) 0.197(5) 0.914(5) 0.071(2) Uani 0.163(5) 1 d D . P B 2
H29A H 0.302871 0.274657 0.957462 0.085 Uiso 0.163(5) 1 calc R U P B 2
C30A C 0.355(7) 0.142(6) 0.945(4) 0.085(2) Uani 0.163(5) 1 d D . P B 2
H30A H 0.434193 0.173870 1.015491 0.102 Uiso 0.163(5) 1 calc R U P B 2
C31A C 0.319(9) 0.039(7) 0.871(5) 0.085(2) Uani 0.163(5) 1 d D . P B 2
H31A H 0.366810 -0.004845 0.891685 0.102 Uiso 0.163(5) 1 calc R U P B 2
C32A C 0.215(4) 0.000(3) 0.768(4) 0.0747(18) Uani 0.163(5) 1 d D . P B 2
H32A H 0.213269 -0.052488 0.711102 0.090 Uiso 0.163(5) 1 calc R U P B 2
C33A C 0.112(4) 0.041(3) 0.750(3) 0.0705(19) Uani 0.163(5) 1 d D . P B 2
H33A H 0.020161 -0.001909 0.686243 0.085 Uiso 0.163(5) 1 calc R U P B 2
C34A C -0.106(3) 0.139(3) 0.824(3) 0.0482(12) Uani 0.163(5) 1 d D . P B 2
C35A C -0.086(6) 0.080(7) 0.892(6) 0.0486(15) Uani 0.163(5) 1 d D . P B 2
H35A H -0.005292 0.063442 0.909292 0.058 Uiso 0.163(5) 1 calc R U P B 2
C36A C -0.177(4) 0.045(4) 0.935(3) 0.0502(14) Uani 0.163(5) 1 d D . P B 2
H36A H -0.147666 0.022296 0.992060 0.060 Uiso 0.163(5) 1 calc R U P B 2
C37A C -0.312(5) 0.045(6) 0.893(6) 0.059(2) Uani 0.163(5) 1 d D . P B 2
H37A H -0.385111 0.005921 0.909729 0.071 Uiso 0.163(5) 1 calc R U P B 2
C38A C -0.339(3) 0.102(3) 0.828(3) 0.0562(14) Uani 0.163(5) 1 d D . P B 2
H38A H -0.426933 0.109095 0.803226 0.067 Uiso 0.163(5) 1 calc R U P B 2
C39A C -0.236(3) 0.150(3) 0.798(3) 0.0543(13) Uani 0.163(5) 1 d D . P B 2
H39A H -0.253694 0.193677 0.756497 0.065 Uiso 0.163(5) 1 calc R U P B 2
C40A C -0.054(3) 0.180(2) 0.6664(17) 0.0631(15) Uani 0.163(5) 1 d D . P B 2
C41A C -0.112(3) 0.246(2) 0.6252(17) 0.0670(14) Uani 0.163(5) 1 d D . P B 2
H41A H -0.102766 0.310676 0.674844 0.080 Uiso 0.163(5) 1 calc R U P B 2
C42A C -0.181(4) 0.227(3) 0.5171(18) 0.0790(18) Uani 0.163(5) 1 d D . P B 2
H42A H -0.253802 0.250854 0.488999 0.095 Uiso 0.163(5) 1 calc R U P B 2
C43A C -0.138(4) 0.172(3) 0.4555(19) 0.088(2) Uani 0.163(5) 1 d D . P B 2
H43A H -0.170624 0.164044 0.383645 0.106 Uiso 0.163(5) 1 calc R U P B 2
C44A C -0.046(6) 0.127(5) 0.497(3) 0.087(2) Uani 0.163(5) 1 d D . P B 2
H44A H -0.013432 0.090847 0.454548 0.105 Uiso 0.163(5) 1 calc R U P B 2
C45A C 0.001(6) 0.133(5) 0.603(2) 0.0766(19) Uani 0.163(5) 1 d D . P B 2
H45A H 0.068960 0.105929 0.631651 0.092 Uiso 0.163(5) 1 calc R U P B 2
B1A B 0.018(2) 0.1981(18) 0.7925(16) 0.052(18) Uani 0.163(5) 1 d D . P B 2

loop_
_atom_site_aniso_label
_atom_site_aniso_U_11
_atom_site_aniso_U_22
_atom_site_aniso_U_33
_atom_site_aniso_U_23
_atom_site_aniso_U_13
_atom_site_aniso_U_12
Yb1 0.03719(16) 0.04347(17) 0.05318(19) 0.02035(13) 0.01198(13) 0.00553(12)
N1 0.0467(18) 0.0525(19) 0.069(2) 0.0238(18) 0.0284(18) 0.0154(16)
N2 0.056(3) 0.057(2) 0.043(3) 0.023(2) 0.022(2) 0.022(2)
N3 0.031(6) 0.079(3) 0.072(3) 0.039(3) 0.026(4) 0.025(3)
N4 0.048(4) 0.081(4) 0.061(6) 0.043(4) 0.020(4) 0.020(3)
C1 0.047(4) 0.048(4) 0.073(5) 0.015(3) 0.021(3) 0.013(3)
C2 0.037(3) 0.055(3) 0.052(4) 0.015(3) 0.023(2) 0.008(2)
C3 0.049(3) 0.083(4) 0.053(5) 0.006(4) 0.012(3) 0.010(3)
C4 0.038(4) 0.125(6) 0.050(4) 0.037(4) 0.023(4) 0.021(3)
C5 0.050(4) 0.125(5) 0.079(5) 0.069(5) 0.053(4) 0.054(4)
C6 0.056(3) 0.074(3) 0.060(5) 0.039(3) 0.050(3) 0.034(2)
C7 0.055(4) 0.065(4) 0.046(8) 0.030(4) 0.028(5) 0.022(3)
C8 0.054(4) 0.046(4) 0.111(6) 0.036(4) 0.036(4) 0.021(3)
C9 0.045(4) 0.082(4) 0.088(5) 0.054(4) 0.037(5) 0.034(5)
C10 0.130(9) 0.109(6) 0.160(9) 0.100(7) 0.089(8) 0.044(6)
C11 0.067(7) 0.170(9) 0.154(8) 0.130(8) 0.079(5) 0.077(6)
C12 0.056(6) 0.201(10) 0.090(5) 0.096(6) 0.048(4) 0.085(6)
C13 0.060(5) 0.128(6) 0.073(4) 0.052(4) 0.033(3) 0.048(5)
C14 0.090(9) 0.103(8) 0.068(5) 0.044(5) 0.036(5) 0.060(7)
C15 0.062(5) 0.069(5) 0.077(5) 0.011(4) 0.031(4) 0.026(4)
C16 0.052(4) 0.106(5) 0.039(5) 0.022(4) 0.017(4) 0.025(4)
C17 0.088(5) 0.166(8) 0.069(5) 0.018(5) 0.042(4) 0.057(5)
C18 0.098(8) 0.217(11) 0.093(10) 0.108(8) 0.066(8) 0.102(8)
C19 0.073(6) 0.178(8) 0.132(10) 0.136(8) 0.069(7) 0.079(6)
C20 0.055(4) 0.124(5) 0.114(8) 0.091(5) 0.038(5) 0.041(4)
C21 0.047(7) 0.064(4) 0.095(13) 0.052(5) 0.035(9) 0.026(4)
Yb1A 0.03719(16) 0.04347(17) 0.05318(19) 0.02035(13) 0.01198(13) 0.00553(12)
N1A 0.0467(18) 0.0525(19) 0.069(2) 0.0238(18) 0.0284(18) 0.0154(16)
N2A 0.056(3) 0.057(2) 0.043(3) 0.023(2) 0.022(2) 0.022(2)
N3A 0.031(6) 0.079(3) 0.072(3) 0.039(3) 0.026(4) 0.025(3)
N4A 0.046(5) 0.086(6) 0.048(6) 0.042(4) 0.013(5) 0.013(4)
C1A 0.060(5) 0.052(5) 0.057(5) 0.003(4) 0.016(4) 0.015(4)
C2A 0.037(3) 0.055(3) 0.052(4) 0.015(3) 0.023(2) 0.008(2)
C3A 0.049(3) 0.083(4) 0.053(5) 0.006(4) 0.012(3) 0.010(3)
C4A 0.038(4) 0.125(6) 0.050(4) 0.037(4) 0.023(4) 0.021(3)
C5A 0.050(4) 0.125(5) 0.079(5) 0.069(5) 0.053(4) 0.054(4)
C6A 0.056(3) 0.074(3) 0.060(5) 0.039(3) 0.050(3) 0.034(2)
C7A 0.055(4) 0.065(4) 0.046(8) 0.030(4) 0.028(5) 0.022(3)
C8A 0.053(5) 0.053(5) 0.092(7) 0.028(5) 0.033(5) 0.013(4)
C9A 0.045(4) 0.082(4) 0.088(5) 0.054(4) 0.037(5) 0.034(5)
C10A 0.130(9) 0.109(6) 0.160(9) 0.100(7) 0.089(8) 0.044(6)
C11A 0.067(7) 0.170(9) 0.154(8) 0.130(8) 0.079(5) 0.077(6)
C12A 0.056(6) 0.201(10) 0.090(5) 0.096(6) 0.048(4) 0.085(6)
C13A 0.060(5) 0.128(6) 0.073(4) 0.052(4) 0.033(3) 0.048(5)
C14A 0.090(9) 0.103(8) 0.068(5) 0.044(5) 0.036(5) 0.060(7)
C15A 0.072(6) 0.060(5) 0.071(6) 0.024(5) 0.033(5) 0.030(5)
C16A 0.052(4) 0.106(5) 0.039(5) 0.022(4) 0.017(4) 0.025(4)
C17A 0.088(5) 0.166(8) 0.069(5) 0.018(5) 0.042(4) 0.057(5)
C18A 0.098(8) 0.217(11) 0.093(10) 0.108(8) 0.066(8) 0.102(8)
C19A 0.073(6) 0.178(8) 0.132(10) 0.136(8) 0.069(7) 0.079(6)
C20A 0.055(4) 0.124(5) 0.114(8) 0.091(5) 0.038(5) 0.041(4)
C21A 0.047(7) 0.064(4) 0.095(13) 0.052(5) 0.035(9) 0.026(4)
C22 0.036(3) 0.053(2) 0.056(3) 0.0264(19) 0.024(2) 0.022(2)
C23 0.050(3) 0.058(3) 0.059(3) 0.025(2) 0.031(3) 0.023(3)
C24 0.045(3) 0.056(3) 0.067(4) 0.027(3) 0.027(3) 0.012(2)
C25 0.038(3) 0.048(2) 0.059(4) 0.017(2) 0.012(3) 0.012(2)
C26 0.048(4) 0.056(3) 0.060(3) 0.016(2) 0.023(3) 0.023(2)
C27 0.053(5) 0.056(3) 0.063(3) 0.023(2) 0.036(3) 0.022(3)
C28 0.063(3) 0.051(2) 0.089(4) 0.034(2) 0.058(3) 0.021(2)
C29 0.070(4) 0.079(4) 0.091(4) 0.052(3) 0.048(4) 0.039(3)
C30 0.068(3) 0.102(7) 0.114(5) 0.078(5) 0.053(3) 0.038(4)
C31 0.094(4) 0.099(7) 0.141(7) 0.081(6) 0.096(5) 0.062(5)
C32 0.077(4) 0.082(4) 0.116(6) 0.057(4) 0.075(4) 0.048(4)
C33 0.068(3) 0.062(3) 0.103(5) 0.033(3) 0.064(3) 0.028(3)
C34 0.044(2) 0.044(2) 0.058(3) 0.016(2) 0.030(2) 0.0162(17)
C35 0.039(4) 0.048(5) 0.054(3) 0.014(3) 0.026(3) 0.014(4)
C36 0.045(3) 0.040(4) 0.055(3) 0.014(3) 0.028(3) 0.008(3)
C37 0.051(2) 0.057(3) 0.072(6) 0.020(4) 0.043(3) 0.015(2)
C38 0.048(2) 0.054(3) 0.066(4) 0.013(3) 0.036(3) 0.020(2)
C39 0.058(3) 0.051(3) 0.063(4) 0.021(3) 0.039(3) 0.026(2)
C40 0.072(4) 0.045(3) 0.063(3) 0.016(2) 0.041(3) 0.011(3)
C41 0.068(3) 0.074(4) 0.064(3) 0.021(3) 0.035(3) 0.038(3)
C42 0.080(4) 0.088(4) 0.063(4) 0.017(3) 0.028(3) 0.049(4)
C43 0.099(6) 0.075(4) 0.067(4) 0.026(3) 0.029(4) 0.029(4)
C44 0.101(8) 0.077(4) 0.076(4) 0.029(3) 0.054(4) 0.020(5)
C45 0.071(4) 0.075(6) 0.077(4) 0.030(3) 0.042(3) 0.020(3)
B1 0.052(4) 0.050(5) 0.068(6) 0.024(4) 0.039(4) 0.023(4)
C22A 0.036(3) 0.053(2) 0.056(3) 0.0264(19) 0.024(2) 0.022(2)
C23A 0.050(3) 0.058(3) 0.059(3) 0.025(2) 0.031(3) 0.023(3)
C24A 0.045(3) 0.056(3) 0.067(4) 0.027(3) 0.027(3) 0.012(2)
C25A 0.038(3) 0.048(2) 0.059(4) 0.017(2) 0.012(3) 0.012(2)
C26A 0.048(4) 0.056(3) 0.060(3) 0.016(2) 0.023(3) 0.023(2)
C27A 0.053(5) 0.056(3) 0.063(3) 0.023(2) 0.036(3) 0.022(3)
C28A 0.063(3) 0.051(2) 0.089(4) 0.034(2) 0.058(3) 0.021(2)
C29A 0.070(4) 0.079(4) 0.091(4) 0.052(3) 0.048(4) 0.039(3)
C30A 0.068(3) 0.102(7) 0.114(5) 0.078(5) 0.053(3) 0.038(4)
C31A 0.094(4) 0.099(7) 0.141(7) 0.081(6) 0.096(5) 0.062(5)
C32A 0.077(4) 0.082(4) 0.116(6) 0.057(4) 0.075(4) 0.048(4)
C33A 0.068(3) 0.062(3) 0.103(5) 0.033(3) 0.064(3) 0.028(3)
C34A 0.044(2) 0.044(2) 0.058(3) 0.016(2) 0.030(2) 0.0162(17)
C35A 0.039(4) 0.048(5) 0.054(3) 0.014(3) 0.026(3) 0.014(4)
C36A 0.045(3) 0.040(4) 0.055(3) 0.014(3) 0.028(3) 0.008(3)
C37A 0.051(2) 0.057(3) 0.072(6) 0.020(4) 0.043(3) 0.015(2)
C38A 0.048(2) 0.054(3) 0.066(4) 0.013(3) 0.036(3) 0.020(2)
C39A 0.058(3) 0.051(3) 0.063(4) 0.021(3) 0.039(3) 0.026(2)
C40A 0.072(4) 0.045(3) 0.063(3) 0.016(2) 0.041(3) 0.011(3)
C41A 0.068(3) 0.074(4) 0.064(3) 0.021(3) 0.035(3) 0.038(3)
C42A 0.080(4) 0.088(4) 0.063(4) 0.017(3) 0.028(3) 0.049(4)
C43A 0.099(6) 0.075(4) 0.067(4) 0.026(3) 0.029(4) 0.029(4)
C44A 0.101(8) 0.077(4) 0.076(4) 0.029(3) 0.054(4) 0.020(5)
C45A 0.071(4) 0.075(6) 0.077(4) 0.030(3) 0.042(3) 0.020(3)
B1A 0.07(3) 0.04(2) 0.06(3) 0.015(18) 0.05(2) 0.007(17)

loop_
_atom_type_symbol
_atom_type_description
_atom_type_scat_dispersion_real
_atom_type_scat_dispersion_imag
_atom_type_scat_source
C C 0.0181 0.0091 'International Tables Vol C Tables 4.2.6.8 and 6.1.1.4'
H H 0.0000 0.0000 'International Tables Vol C Tables 4.2.6.8 and 6.1.1.4'
B B 0.0090 0.0039 'International Tables Vol C Tables 4.2.6.8 and 6.1.1.4'
N N 0.0311 0.0180 'International Tables Vol C Tables 4.2.6.8 and 6.1.1.4'
Yb Yb -7.2108 4.4329 'International Tables Vol C Tables 4.2.6.8 and 6.1.1.4'

loop_
_exptl_crystal_face_index_h
_exptl_crystal_face_index_k
_exptl_crystal_face_index_l
_exptl_crystal_face_perp_dist
4 -5 -5 0.0162
3 -6 8 0.0412
-3 5 5 0.0011
6 5 -3 0.0454
-1 -7 -5 0.0223
-7 7 -9 0.0531

loop_
_geom_angle_atom_site_label_1
_geom_angle_atom_site_label_2
_geom_angle_atom_site_label_3
_geom_angle
_geom_angle_site_symmetry_1
_geom_angle_site_symmetry_3
_geom_angle_publ_flag
N1 Yb1 N1 180.0 . 2_666 ?
N1 Yb1 N2 114.32(19) 2_666 . ?
N1 Yb1 N2 114.32(19) . 2_666 ?
N1 Yb1 N2 65.68(19) . . ?
N1 Yb1 N2 65.68(19) 2_666 2_666 ?
N1 Yb1 N3 114.3(2) 2_666 . ?
N1 Yb1 N3 114.3(2) . 2_666 ?
N1 Yb1 N3 65.7(2) 2_666 2_666 ?
N1 Yb1 N3 65.7(2) . . ?
N1 Yb1 N4 115.7(2) 2_666 . ?
N1 Yb1 N4 64.3(2) . . ?
N1 Yb1 N4 64.3(2) 2_666 2_666 ?
N1 Yb1 N4 115.7(2) . 2_666 ?
N2 Yb1 N2 180.0 2_666 . ?
N2 Yb1 N4 104.4(3) 2_666 2_666 ?
N2 Yb1 N4 75.6(3) 2_666 . ?
N2 Yb1 N4 104.4(3) . . ?
N2 Yb1 N4 75.6(3) . 2_666 ?
N3 Yb1 N2 103.0(2) 2_666 2_666 ?
N3 Yb1 N2 77.0(2) . 2_666 ?
N3 Yb1 N2 103.0(2) . . ?
N3 Yb1 N2 77.0(2) 2_666 . ?
N3 Yb1 N3 180.0 2_666 . ?
N3 Yb1 N4 76.3(3) . 2_666 ?
N3 Yb1 N4 103.7(3) 2_666 2_666 ?
N3 Yb1 N4 103.7(3) . . ?
N3 Yb1 N4 76.3(3) 2_666 . ?
N4 Yb1 N4 180.0 2_666 . ?
C1 N1 Yb1 109.0(4) . . ?
C8 N1 Yb1 108.0(5) . . ?
C8 N1 C1 109.0(6) . . ?
C15 N1 Yb1 111.4(5) . . ?
C15 N1 C1 109.3(6) . . ?
C15 N1 C8 110.1(6) . . ?
C2 N2 Yb1 115.0(4) . . ?
C2 N2 C6 115.8(6) . . ?
C6 N2 Yb1 123.8(6) . . ?
C9 N3 Yb1 116.8(5) . . ?
C9 N3 C13 116.4(7) . . ?
C13 N3 Yb1 125.4(7) . . ?
C16 N4 Yb1 116.0(5) . . ?
C16 N4 C20 116.6(8) . . ?
C20 N4 Yb1 127.3(7) . . ?
N1 C1 H1A 109.0 . . ?
N1 C1 H1B 109.0 . . ?
N1 C1 C2 113.0(6) . . ?
H1A C1 H1B 107.8 . . ?
C2 C1 H1A 109.0 . . ?
C2 C1 H1B 109.0 . . ?
N2 C2 C1 115.7(6) . . ?
N2 C2 C3 124.5(8) . . ?
C3 C2 C1 119.9(8) . . ?
C2 C3 H3 120.6 . . ?
C4 C3 C2 118.8(9) . . ?
C4 C3 H3 120.6 . . ?
C3 C4 H4 120.9 . . ?
C5 C4 C3 118.2(9) . . ?
C5 C4 H4 120.9 . . ?
C4 C5 H5 119.3 . . ?
C4 C5 C6 121.3(8) . . ?
C6 C5 H5 119.3 . . ?
N2 C6 C5 120.6(8) . . ?
N2 C6 C7 123.1(9) . . ?
C7 C6 C5 114.9(9) . . ?
C6 C7 H7A 109.5 . . ?
C6 C7 H7B 109.5 . . ?
C6 C7 H7C 109.5 . . ?
H7A C7 H7B 109.5 . . ?
H7A C7 H7C 109.5 . . ?
H7B C7 H7C 109.5 . . ?
N1 C8 H8A 108.4 . . ?
N1 C8 H8B 108.4 . . ?
N1 C8 C9 115.3(6) . . ?
H8A C8 H8B 107.5 . . ?
C9 C8 H8A 108.4 . . ?
C9 C8 H8B 108.4 . . ?
N3 C9 C8 115.9(6) . . ?
N3 C9 C10 123.1(9) . . ?
C10 C9 C8 120.9(9) . . ?
C9 C10 H10 120.0 . . ?
C11 C10 C9 120.0(11) . . ?
C11 C10 H10 120.0 . . ?
C10 C11 H11 121.0 . . ?
C12 C11 C10 118.0(9) . . ?
C12 C11 H11 121.0 . . ?
C11 C12 H12 119.8 . . ?
C11 C12 C13 120.4(10) . . ?
C13 C12 H12 119.8 . . ?
N3 C13 C12 121.2(10) . . ?
N3 C13 C14 123.0(12) . . ?
C14 C13 C12 115.1(10) . . ?
C13 C14 H14A 109.5 . . ?
C13 C14 H14B 109.5 . . ?
C13 C14 H14C 109.5 . . ?
H14A C14 H14B 109.5 . . ?
H14A C14 H14C 109.5 . . ?
H14B C14 H14C 109.5 . . ?
N1 C15 H15A 108.0 . . ?
N1 C15 H15B 108.0 . . ?
N1 C15 C16 117.2(7) . . ?
H15A C15 H15B 107.3 . . ?
C16 C15 H15A 108.0 . . ?
C16 C15 H15B 108.0 . . ?
N4 C16 C15 117.0(7) . . ?
N4 C16 C17 124.0(9) . . ?
C17 C16 C15 119.0(9) . . ?
C16 C17 H17 120.3 . . ?
C18 C17 C16 119.3(11) . . ?
C18 C17 H17 120.3 . . ?
C17 C18 H18 121.1 . . ?
C19 C18 C17 117.8(11) . . ?
C19 C18 H18 121.1 . . ?
C18 C19 H19 119.4 . . ?
C18 C19 C20 121.2(9) . . ?
C20 C19 H19 119.4 . . ?
N4 C20 C19 120.2(10) . . ?
C21 C20 N4 123.3(11) . . ?
C21 C20 C19 116.0(10) . . ?
C20 C21 H21A 109.5 . . ?
C20 C21 H21B 109.5 . . ?
C20 C21 H21C 109.5 . . ?
H21A C21 H21B 109.5 . . ?
H21A C21 H21C 109.5 . . ?
H21B C21 H21C 109.5 . . ?
N1A Yb1A N1A 180.0 2_666 . ?
N1A Yb1A N2A 115.4(2) 2_666 . ?
N1A Yb1A N2A 64.6(2) . . ?
N1A Yb1A N3A 114.6(3) 2_666 . ?
N1A Yb1A N3A 65.4(3) . . ?
N1A Yb1A N4A 62.3(3) . . ?
N1A Yb1A N4A 117.7(3) . 2_666 ?
N1A Yb1A N4A 62.3(3) 2_666 2_666 ?
N1A Yb1A N4A 117.7(3) 2_666 . ?
N2A Yb1A N4A 77.7(3) 2_666 . ?
N2A Yb1A N4A 102.3(3) 2_666 2_666 ?
N2A Yb1A N4A 77.7(3) . 2_666 ?
N2A Yb1A N4A 102.3(3) . . ?
N3A Yb1A N2A 77.1(3) 2_666 . ?
N3A Yb1A N2A 102.9(3) . . ?
N3A Yb1A N4A 101.9(4) . . ?
N3A Yb1A N4A 78.1(4) . 2_666 ?
N3A Yb1A N4A 78.1(4) 2_666 . ?
N3A Yb1A N4A 101.9(4) 2_666 2_666 ?
N4A Yb1A N4A 180.0(4) . 2_666 ?
C1A N1A Yb1A 112.1(5) . . ?
C8A N1A Yb1A 108.6(6) . . ?
C8A N1A C1A 107.1(8) . . ?
C8A N1A C15A 107.3(7) . . ?
C15A N1A Yb1A 114.3(6) . . ?
C15A N1A C1A 107.1(7) . . ?
C2A N2A Yb1A 116.9(5) . . ?
C2A N2A C6A 118.2(8) . . ?
C6A N2A Yb1A 124.0(7) . . ?
C9A N3A Yb1A 116.5(6) . . ?
C9A N3A C13A 117.2(9) . . ?
C13A N3A Yb1A 125.4(9) . . ?
C16A N4A Yb1A 117.2(6) . . ?
C16A N4A C20A 114.6(9) . . ?
C20A N4A Yb1A 124.4(10) . . ?
N1A C1A H1AA 108.8 . . ?
N1A C1A H1AB 108.8 . . ?
N1A C1A C2A 113.7(7) . . ?
H1AA C1A H1AB 107.7 . . ?
C2A C1A H1AA 108.8 . . ?
C2A C1A H1AB 108.8 . . ?
N2A C2A C1A 119.1(7) . . ?
N2A C2A C3A 121.9(9) . . ?
C3A C2A C1A 118.9(9) . . ?
C2A C3A H3A 120.3 . . ?
C4A C3A C2A 119.3(11) . . ?
C4A C3A H3A 120.3 . . ?
C3A C4A H4A 120.6 . . ?
C5A C4A C3A 118.9(11) . . ?
C5A C4A H4A 120.6 . . ?
C4A C5A H5A 119.8 . . ?
C4A C5A C6A 120.4(10) . . ?
C6A C5A H5A 119.8 . . ?
N2A C6A C5A 119.1(11) . . ?
N2A C6A C7A 123.6(13) . . ?
C7A C6A C5A 114.3(11) . . ?
C6A C7A H7AA 109.5 . . ?
C6A C7A H7AB 109.5 . . ?
C6A C7A H7AC 109.5 . . ?
H7AA C7A H7AB 109.5 . . ?
H7AA C7A H7AC 109.5 . . ?
H7AB C7A H7AC 109.5 . . ?
N1A C8A H8AA 108.7 . . ?
N1A C8A H8AB 108.7 . . ?
N1A C8A C9A 114.4(7) . . ?
H8AA C8A H8AB 107.6 . . ?
C9A C8A H8AA 108.7 . . ?
C9A C8A H8AB 108.7 . . ?
N3A C9A C8A 118.3(8) . . ?
N3A C9A C10A 122.6(11) . . ?
C10A C9A C8A 119.0(11) . . ?
C9A C10A H10A 120.1 . . ?
C11A C10A C9A 119.9(12) . . ?
C11A C10A H10A 120.1 . . ?
C10A C11A H11A 120.8 . . ?
C12A C11A C10A 118.3(11) . . ?
C12A C11A H11A 120.8 . . ?
C11A C12A H12A 119.8 . . ?
C11A C12A C13A 120.4(11) . . ?
C13A C12A H12A 119.8 . . ?
N3A C13A C12A 120.7(12) . . ?
N3A C13A C14A 122.8(13) . . ?
C14A C13A C12A 116.1(13) . . ?
C13A C14A H14D 109.5 . . ?
C13A C14A H14E 109.5 . . ?
C13A C14A H14F 109.5 . . ?
H14D C14A H14E 109.5 . . ?
H14D C14A H14F 109.5 . . ?
H14E C14A H14F 109.5 . . ?
N1A C15A H15C 109.4 . . ?
N1A C15A H15D 109.4 . . ?
N1A C15A C16A 111.4(7) . . ?
H15C C15A H15D 108.0 . . ?
C16A C15A H15C 109.4 . . ?
C16A C15A H15D 109.4 . . ?
N4A C16A C15A 115.0(8) . . ?
N4A C16A C17A 125.5(10) . . ?
C17A C16A C15A 119.6(11) . . ?
C16A C17A H17A 120.5 . . ?
C18A C17A C16A 119.0(13) . . ?
C18A C17A H17A 120.5 . . ?
C17A C18A H18A 121.1 . . ?
C19A C18A C17A 117.7(13) . . ?
C19A C18A H18A 121.1 . . ?
C18A C19A H19A 119.2 . . ?
C18A C19A C20A 121.6(11) . . ?
C20A C19A H19A 119.2 . . ?
N4A C20A C19A 121.0(11) . . ?
C21A C20A N4A 122.2(13) . . ?
C21A C20A C19A 116.7(13) . . ?
C20A C21A H21D 109.5 . . ?
C20A C21A H21E 109.5 . . ?
C20A C21A H21F 109.5 . . ?
H21D C21A H21E 109.5 . . ?
H21D C21A H21F 109.5 . . ?
H21E C21A H21F 109.5 . . ?
C23 C22 B1 122.0(5) . . ?
C27 C22 C23 113.8(5) . . ?
C27 C22 B1 123.7(6) . . ?
C22 C23 H23 118.4 . . ?
C24 C23 C22 123.2(5) . . ?
C24 C23 H23 118.4 . . ?
C23 C24 H24 119.5 . . ?
C25 C24 C23 121.1(5) . . ?
C25 C24 H24 119.5 . . ?
C24 C25 H25 120.9 . . ?
C24 C25 C26 118.2(5) . . ?
C26 C25 H25 120.9 . . ?
C25 C26 H26 119.7 . . ?
C25 C26 C27 120.6(5) . . ?
C27 C26 H26 119.7 . . ?
C22 C27 H27 118.5 . . ?
C26 C27 C22 123.0(6) . . ?
C26 C27 H27 118.5 . . ?
C29 C28 B1 123.4(5) . . ?
C33 C28 C29 115.3(5) . . ?
C33 C28 B1 121.0(5) . . ?
C28 C29 H29 118.6 . . ?
C28 C29 C30 122.7(7) . . ?
C30 C29 H29 118.6 . . ?
C29 C30 H30 121.0 . . ?
C31 C30 C29 118.1(8) . . ?
C31 C30 H30 121.0 . . ?
C30 C31 H31 119.1 . . ?
C32 C31 C30 121.7(7) . . ?
C32 C31 H31 119.1 . . ?
C31 C32 H32 120.9 . . ?
C31 C32 C33 118.1(7) . . ?
C33 C32 H32 120.9 . . ?
C28 C33 C32 123.9(7) . . ?
C28 C33 H33 118.0 . . ?
C32 C33 H33 118.0 . . ?
C35 C34 C39 114.3(4) . . ?
C35 C34 B1 123.7(5) . . ?
C39 C34 B1 122.0(5) . . ?
C34 C35 H35 118.3 . . ?
C36 C35 C34 123.4(5) . . ?
C36 C35 H35 118.3 . . ?
C35 C36 H36 120.1 . . ?
C37 C36 C35 119.8(5) . . ?
C37 C36 H36 120.1 . . ?
C36 C37 H37 120.3 . . ?
C38 C37 C36 119.4(5) . . ?
C38 C37 H37 120.3 . . ?
C37 C38 H38 120.2 . . ?
C37 C38 C39 119.7(5) . . ?
C39 C38 H38 120.2 . . ?
C34 C39 H39 118.3 . . ?
C38 C39 C34 123.4(5) . . ?
C38 C39 H39 118.3 . . ?
C41 C40 C45 113.7(6) . . ?
C41 C40 B1 126.9(6) . . ?
C45 C40 B1 119.4(7) . . ?
C40 C41 H41 117.0 . . ?
C40 C41 C42 126.0(6) . . ?
C42 C41 H41 117.0 . . ?
C41 C42 H42 121.1 . . ?
C43 C42 C41 117.8(6) . . ?
C43 C42 H42 121.1 . . ?
C42 C43 H43 119.8 . . ?
C42 C43 C44 120.4(7) . . ?
C44 C43 H43 119.8 . . ?
C43 C44 H44 120.1 . . ?
C43 C44 C45 119.8(7) . . ?
C45 C44 H44 120.1 . . ?
C40 C45 H45 119.1 . . ?
C44 C45 C40 121.9(8) . . ?
C44 C45 H45 119.1 . . ?
C22 B1 C28 106.1(5) . . ?
C34 B1 C22 111.0(6) . . ?
C34 B1 C28 108.2(4) . . ?
C34 B1 C40 109.9(6) . . ?
C40 B1 C22 110.1(5) . . ?
C40 B1 C28 111.5(6) . . ?
C23A C22A B1A 120.7(13) . . ?
C27A C22A C23A 113.8(12) . . ?
C27A C22A B1A 125.5(14) . . ?
C22A C23A H23A 118.3 . . ?
C24A C23A C22A 123.4(14) . . ?
C24A C23A H23A 118.3 . . ?
C23A C24A H24A 119.6 . . ?
C25A C24A C23A 120.8(15) . . ?
C25A C24A H24A 119.6 . . ?
C24A C25A H25A 121.0 . . ?
C24A C25A C26A 117.9(15) . . ?
C26A C25A H25A 121.0 . . ?
C25A C26A H26A 119.7 . . ?
C25A C26A C27A 120.5(16) . . ?
C27A C26A H26A 119.7 . . ?
C22A C27A H27A 118.7 . . ?
C26A C27A C22A 122.6(17) . . ?
C26A C27A H27A 118.7 . . ?
C29A C28A B1A 122.6(14) . . ?
C33A C28A C29A 114.7(14) . . ?
C33A C28A B1A 122.6(14) . . ?
C28A C29A H29A 119.0 . . ?
C28A C29A C30A 122.1(19) . . ?
C30A C29A H29A 119.0 . . ?
C29A C30A H30A 121.3 . . ?
C31A C30A C29A 117.5(17) . . ?
C31A C30A H30A 121.3 . . ?
C30A C31A H31A 119.6 . . ?
C32A C31A C30A 121(2) . . ?
C32A C31A H31A 119.6 . . ?
C31A C32A H32A 121.8 . . ?
C31A C32A C33A 116(2) . . ?
C33A C32A H32A 121.8 . . ?
C28A C33A C32A 123.0(16) . . ?
C28A C33A H33A 118.5 . . ?
C32A C33A H33A 118.5 . . ?
C35A C34A C39A 112.9(12) . . ?
C35A C34A B1A 122.2(14) . . ?
C39A C34A B1A 124.5(13) . . ?
C34A C35A H35A 118.2 . . ?
C36A C35A C34A 123.6(14) . . ?
C36A C35A H35A 118.2 . . ?
C35A C36A H36A 120.2 . . ?
C37A C36A C35A 119.6(17) . . ?
C37A C36A H36A 120.2 . . ?
C36A C37A H37A 120.8 . . ?
C38A C37A C36A 118.3(15) . . ?
C38A C37A H37A 120.8 . . ?
C37A C38A H38A 120.1 . . ?
C37A C38A C39A 119.7(14) . . ?
C39A C38A H38A 120.1 . . ?
C34A C39A H39A 117.9 . . ?
C38A C39A C34A 124.1(14) . . ?
C38A C39A H39A 117.9 . . ?
C41A C40A C45A 109.9(15) . . ?
C41A C40A B1A 126.2(15) . . ?
C45A C40A B1A 117.6(14) . . ?
C40A C41A H41A 116.8 . . ?
C40A C41A C42A 126.4(16) . . ?
C42A C41A H41A 116.8 . . ?
C41A C42A H42A 122.5 . . ?
C43A C42A C41A 114.9(15) . . ?
C43A C42A H42A 122.5 . . ?
C42A C43A H43A 120.0 . . ?
C42A C43A C44A 120.0(16) . . ?
C44A C43A H43A 120.0 . . ?
C43A C44A H44A 119.3 . . ?
C43A C44A C45A 121.4(16) . . ?
C45A C44A H44A 119.3 . . ?
C40A C45A H45A 119.8 . . ?
C44A C45A C40A 120.3(15) . . ?
C44A C45A H45A 119.8 . . ?
C22A B1A C28A 104.7(12) . . ?
C34A B1A C22A 111.2(13) . . ?
C34A B1A C28A 107.9(12) . . ?
C34A B1A C40A 111.9(13) . . ?
C40A B1A C22A 109.4(12) . . ?
C40A B1A C28A 111.5(12) . . ?

loop_
_geom_bond_atom_site_label_1
_geom_bond_atom_site_label_2
_geom_bond_distance
_geom_bond_site_symmetry_2
_geom_bond_publ_flag
Yb1 N1 2.617(6) . ?
Yb1 N1 2.617(6) 2_666 ?
Yb1 N2 2.694(6) 2_666 ?
Yb1 N2 2.694(6) . ?
Yb1 N3 2.665(6) 2_666 ?
Yb1 N3 2.665(6) . ?
Yb1 N4 2.758(7) 2_666 ?
Yb1 N4 2.758(7) . ?
N1 C1 1.474(9) . ?
N1 C8 1.464(9) . ?
N1 C15 1.439(10) . ?
N2 C2 1.346(8) . ?
N2 C6 1.382(9) . ?
N3 C9 1.311(10) . ?
N3 C13 1.381(13) . ?
N4 C16 1.320(10) . ?
N4 C20 1.388(12) . ?
C1 H1A 0.9900 . ?
C1 H1B 0.9900 . ?
C1 C2 1.495(9) . ?
C2 C3 1.387(9) . ?
C3 H3 0.9500 . ?
C3 C4 1.374(13) . ?
C4 H4 0.9500 . ?
C4 C5 1.350(11) . ?
C5 H5 0.9500 . ?
C5 C6 1.398(9) . ?
C6 C7 1.394(10) . ?
C7 H7A 0.9800 . ?
C7 H7B 0.9800 . ?
C7 H7C 0.9800 . ?
C8 H8A 0.9900 . ?
C8 H8B 0.9900 . ?
C8 C9 1.497(11) . ?
C9 C10 1.398(10) . ?
C10 H10 0.9500 . ?
C10 C11 1.357(15) . ?
C11 H11 0.9500 . ?
C11 C12 1.343(14) . ?
C12 H12 0.9500 . ?
C12 C13 1.395(12) . ?
C13 C14 1.381(13) . ?
C14 H14A 0.9800 . ?
C14 H14B 0.9800 . ?
C14 H14C 0.9800 . ?
C15 H15A 0.9900 . ?
C15 H15B 0.9900 . ?
C15 C16 1.508(10) . ?
C16 C17 1.411(11) . ?
C17 H17 0.9500 . ?
C17 C18 1.365(14) . ?
C18 H18 0.9500 . ?
C18 C19 1.354(14) . ?
C19 H19 0.9500 . ?
C19 C20 1.413(13) . ?
C20 C21 1.366(12) . ?
C21 H21A 0.9800 . ?
C21 H21B 0.9800 . ?
C21 H21C 0.9800 . ?
Yb1A N1A 2.639(7) . ?
Yb1A N1A 2.639(7) 2_666 ?
Yb1A N2A 2.689(7) . ?
Yb1A N2A 2.689(7) 2_666 ?
Yb1A N3A 2.664(7) . ?
Yb1A N3A 2.664(7) 2_666 ?
Yb1A N4A 2.795(8) 2_666 ?
Yb1A N4A 2.795(8) . ?
N1A C1A 1.478(10) . ?
N1A C8A 1.463(10) . ?
N1A C15A 1.465(10) . ?
N2A C2A 1.345(9) . ?
N2A C6A 1.379(11) . ?
N3A C9A 1.308(11) . ?
N3A C13A 1.379(13) . ?
N4A C16A 1.338(11) . ?
N4A C20A 1.390(13) . ?
C1A H1AA 0.9900 . ?
C1A H1AB 0.9900 . ?
C1A C2A 1.488(11) . ?
C2A C3A 1.391(10) . ?
C3A H3A 0.9500 . ?
C3A C4A 1.371(14) . ?
C4A H4A 0.9500 . ?
C4A C5A 1.350(12) . ?
C5A H5A 0.9500 . ?
C5A C6A 1.397(10) . ?
C6A C7A 1.393(11) . ?
C7A H7AA 0.9800 . ?
C7A H7AB 0.9800 . ?
C7A H7AC 0.9800 . ?
C8A H8AA 0.9900 . ?
C8A H8AB 0.9900 . ?
C8A C9A 1.500(12) . ?
C9A C10A 1.402(11) . ?
C10A H10A 0.9500 . ?
C10A C11A 1.353(16) . ?
C11A H11A 0.9500 . ?
C11A C12A 1.342(15) . ?
C12A H12A 0.9500 . ?
C12A C13A 1.393(13) . ?
C13A C14A 1.380(14) . ?
C14A H14D 0.9800 . ?
C14A H14E 0.9800 . ?
C14A H14F 0.9800 . ?
C15A H15C 0.9900 . ?
C15A H15D 0.9900 . ?
C15A C16A 1.517(12) . ?
C16A C17A 1.403(12) . ?
C17A H17A 0.9500 . ?
C17A C18A 1.364(15) . ?
C18A H18A 0.9500 . ?
C18A C19A 1.353(15) . ?
C19A H19A 0.9500 . ?
C19A C20A 1.413(14) . ?
C20A C21A 1.366(13) . ?
C21A H21D 0.9800 . ?
C21A H21E 0.9800 . ?
C21A H21F 0.9800 . ?
C22 C23 1.403(6) . ?
C22 C27 1.398(7) . ?
C22 B1 1.646(8) . ?
C23 H23 0.9500 . ?
C23 C24 1.377(7) . ?
C24 H24 0.9500 . ?
C24 C25 1.366(7) . ?
C25 H25 0.9500 . ?
C25 C26 1.370(7) . ?
C26 H26 0.9500 . ?
C26 C27 1.389(7) . ?
C27 H27 0.9500 . ?
C28 C29 1.383(8) . ?
C28 C33 1.381(8) . ?
C28 B1 1.672(10) . ?
C29 H29 0.9500 . ?
C29 C30 1.405(9) . ?
C30 H30 0.9500 . ?
C30 C31 1.377(11) . ?
C31 H31 0.9500 . ?
C31 C32 1.353(12) . ?
C32 H32 0.9500 . ?
C32 C33 1.392(8) . ?
C33 H33 0.9500 . ?
C34 C35 1.400(7) . ?
C34 C39 1.412(6) . ?
C34 B1 1.643(11) . ?
C35 H35 0.9500 . ?
C35 C36 1.391(6) . ?
C36 H36 0.9500 . ?
C36 C37 1.385(7) . ?
C37 H37 0.9500 . ?
C37 C38 1.384(8) . ?
C38 H38 0.9500 . ?
C38 C39 1.386(7) . ?
C39 H39 0.9500 . ?
C40 C41 1.367(8) . ?
C40 C45 1.417(9) . ?
C40 B1 1.643(9) . ?
C41 H41 0.9500 . ?
C41 C42 1.400(9) . ?
C42 H42 0.9500 . ?
C42 C43 1.365(11) . ?
C43 H43 0.9500 . ?
C43 C44 1.372(12) . ?
C44 H44 0.9500 . ?
C44 C45 1.414(9) . ?
C45 H45 0.9500 . ?
C22A C23A 1.404(12) . ?
C22A C27A 1.394(12) . ?
C22A B1A 1.649(12) . ?
C23A H23A 0.9500 . ?
C23A C24A 1.376(13) . ?
C24A H24A 0.9500 . ?
C24A C25A 1.365(13) . ?
C25A H25A 0.9500 . ?
C25A C26A 1.371(12) . ?
C26A H26A 0.9500 . ?
C26A C27A 1.392(13) . ?
C27A H27A 0.9500 . ?
C28A C29A 1.386(12) . ?
C28A C33A 1.380(13) . ?
C28A B1A 1.677(13) . ?
C29A H29A 0.9500 . ?
C29A C30A 1.408(14) . ?
C30A H30A 0.9500 . ?
C30A C31A 1.378(15) . ?
C31A H31A 0.9500 . ?
C31A C32A 1.356(17) . ?
C32A H32A 0.9500 . ?
C32A C33A 1.401(13) . ?
C33A H33A 0.9500 . ?
C34A C35A 1.405(12) . ?
C34A C39A 1.412(12) . ?
C34A B1A 1.640(14) . ?
C35A H35A 0.9500 . ?
C35A C36A 1.389(12) . ?
C36A H36A 0.9500 . ?
C36A C37A 1.385(13) . ?
C37A H37A 0.9500 . ?
C37A C38A 1.383(13) . ?
C38A H38A 0.9500 . ?
C38A C39A 1.387(13) . ?
C39A H39A 0.9500 . ?
C40A C41A 1.377(13) . ?
C40A C45A 1.428(14) . ?
C40A B1A 1.647(13) . ?
C41A H41A 0.9500 . ?
C41A C42A 1.403(14) . ?
C42A H42A 0.9500 . ?
C42A C43A 1.362(15) . ?
C43A H43A 0.9500 . ?
C43A C44A 1.374(16) . ?
C44A H44A 0.9500 . ?
C44A C45A 1.416(14) . ?
C45A H45A 0.9500 . ?

loop_
_geom_torsion_atom_site_label_1
_geom_torsion_atom_site_label_2
_geom_torsion_atom_site_label_3
_geom_torsion_atom_site_label_4
_geom_torsion
_geom_torsion_site_symmetry_1
_geom_torsion_site_symmetry_2
_geom_torsion_site_symmetry_3
_geom_torsion_site_symmetry_4
_geom_torsion_publ_flag
Yb1 N1 C1 C2 -50.1(7) . . . . ?
Yb1 N1 C8 C9 -47.5(7) . . . . ?
Yb1 N1 C15 C16 -44.2(8) . . . . ?
Yb1 N2 C2 C1 -23.3(7) . . . . ?
Yb1 N2 C2 C3 156.0(9) . . . . ?
Yb1 N2 C6 C5 -159.3(9) . . . . ?
Yb1 N2 C6 C7 35(2) . . . . ?
Yb1 N3 C9 C8 -16.8(8) . . . . ?
Yb1 N3 C9 C10 159.5(11) . . . . ?
Yb1 N3 C13 C12 -165.9(18) . . . . ?
Yb1 N3 C13 C14 24(4) . . . . ?
Yb1 N4 C16 C15 -6.9(10) . . . . ?
Yb1 N4 C16 C17 170.0(11) . . . . ?
Yb1 N4 C20 C19 -176.0(16) . . . . ?
Yb1 N4 C20 C21 13(4) . . . . ?
N1 C1 C2 N2 51.3(8) . . . . ?
N1 C1 C2 C3 -128.1(10) . . . . ?
N1 C8 C9 N3 45.4(9) . . . . ?
N1 C8 C9 C10 -131.0(12) . . . . ?
N1 C15 C16 N4 35.2(11) . . . . ?
N1 C15 C16 C17 -141.9(12) . . . . ?
N2 C2 C3 C4 0.6(18) . . . . ?
N3 C9 C10 C11 7(2) . . . . ?
N4 C16 C17 C18 5(2) . . . . ?
C1 N1 C8 C9 70.8(8) . . . . ?
C1 N1 C15 C16 -164.8(7) . . . . ?
C1 C2 C3 C4 179.8(12) . . . . ?
C2 N2 C6 C5 -6.6(17) . . . . ?
C2 N2 C6 C7 -172.0(14) . . . . ?
C2 C3 C4 C5 4(2) . . . . ?
C3 C4 C5 C6 -10(2) . . . . ?
C4 C5 C6 N2 11(2) . . . . ?
C4 C5 C6 C7 177.9(16) . . . . ?
C6 N2 C2 C1 -178.4(9) . . . . ?
C6 N2 C2 C3 0.9(15) . . . . ?
C8 N1 C1 C2 -167.8(6) . . . . ?
C8 N1 C15 C16 75.6(8) . . . . ?
C8 C9 C10 C11 -176.5(13) . . . . ?
C9 N3 C13 C12 0(4) . . . . ?
C9 N3 C13 C14 -170(2) . . . . ?
C9 C10 C11 C12 1(2) . . . . ?
C10 C11 C12 C13 -8(3) . . . . ?
C11 C12 C13 N3 8(4) . . . . ?
C11 C12 C13 C14 179(2) . . . . ?
C13 N3 C9 C8 176.3(18) . . . . ?
C13 N3 C9 C10 -7(2) . . . . ?
C15 N1 C1 C2 71.8(8) . . . . ?
C15 N1 C8 C9 -169.3(6) . . . . ?
C15 C16 C17 C18 -178.4(13) . . . . ?
C16 N4 C20 C19 -1(3) . . . . ?
C16 N4 C20 C21 -172(2) . . . . ?
C16 C17 C18 C19 3(2) . . . . ?
C17 C18 C19 C20 -10(3) . . . . ?
C18 C19 C20 N4 9(4) . . . . ?
C18 C19 C20 C21 -179(2) . . . . ?
C20 N4 C16 C15 177.2(17) . . . . ?
C20 N4 C16 C17 -6(2) . . . . ?
Yb1A N1A C1A C2A 42.2(9) . . . . ?
Yb1A N1A C8A C9A 45.8(9) . . . . ?
Yb1A N1A C15A C16A 49.7(9) . . . . ?
Yb1A N2A C2A C1A 9.3(11) . . . . ?
Yb1A N2A C2A C3A -169.2(12) . . . . ?
Yb1A N2A C6A C5A -179.8(14) . . . . ?
Yb1A N2A C6A C7A -21(3) . . . . ?
Yb1A N3A C9A C8A 12.1(11) . . . . ?
Yb1A N3A C9A C10A -165.2(15) . . . . ?
Yb1A N3A C13A C12A 172(3) . . . . ?
Yb1A N3A C13A C14A -15(5) . . . . ?
Yb1A N4A C16A C15A 21.0(12) . . . . ?
Yb1A N4A C16A C17A -158.4(14) . . . . ?
Yb1A N4A C20A C19A 162(2) . . . . ?
Yb1A N4A C20A C21A -22(5) . . . . ?
N1A C1A C2A N2A -35.3(11) . . . . ?
N1A C1A C2A C3A 143.2(13) . . . . ?
N1A C8A C9A N3A -41.0(12) . . . . ?
N1A C8A C9A C10A 136.3(15) . . . . ?
N1A C15A C16A N4A -46.8(12) . . . . ?
N1A C15A C16A C17A 132.7(14) . . . . ?
N2A C2A C3A C4A -6(2) . . . . ?
N3A C9A C10A C11A -7(3) . . . . ?
N4A C16A C17A C18A -1(3) . . . . ?
C1A N1A C8A C9A 167.0(7) . . . . ?
C1A N1A C15A C16A -75.1(10) . . . . ?
C1A C2A C3A C4A 175.9(18) . . . . ?
C2A N2A C6A C5A 12(3) . . . . ?
C2A N2A C6A C7A 171(2) . . . . ?
C2A C3A C4A C5A -1(3) . . . . ?
C3A C4A C5A C6A 13(4) . . . . ?
C4A C5A C6A N2A -19(3) . . . . ?
C4A C5A C6A C7A -179(3) . . . . ?
C6A N2A C2A C1A 178.6(14) . . . . ?
C6A N2A C2A C3A 0(2) . . . . ?
C8A N1A C1A C2A -76.7(9) . . . . ?
C8A N1A C15A C16A 170.2(8) . . . . ?
C8A C9A C10A C11A 176.3(18) . . . . ?
C9A N3A C13A C12A 3(5) . . . . ?
C9A N3A C13A C14A 176(3) . . . . ?
C9A C10A C11A C12A -1(3) . . . . ?
C10A C11A C12A C13A 9(4) . . . . ?
C11A C12A C13A N3A -10(6) . . . . ?
C11A C12A C13A C14A 177(3) . . . . ?
C13A N3A C9A C8A -178(2) . . . . ?
C13A N3A C9A C10A 5(3) . . . . ?
C15A N1A C1A C2A 168.4(7) . . . . ?
C15A N1A C8A C9A -78.2(10) . . . . ?
C15A C16A C17A C18A 179.4(18) . . . . ?
C16A N4A C20A C19A 4(5) . . . . ?
C16A N4A C20A C21A -179(3) . . . . ?
C16A C17A C18A C19A -3(3) . . . . ?
C17A C18A C19A C20A 8(4) . . . . ?
C18A C19A C20A N4A -9(5) . . . . ?
C18A C19A C20A C21A 174(3) . . . . ?
C20A N4A C16A C15A -180(2) . . . . ?
C20A N4A C16A C17A 1(3) . . . . ?
C22 C23 C24 C25 -0.7(9) . . . . ?
C23 C22 C27 C26 0(2) . . . . ?
C23 C22 B1 C28 67.7(7) . . . . ?
C23 C22 B1 C34 -175.0(5) . . . . ?
C23 C22 B1 C40 -53.1(8) . . . . ?
C23 C24 C25 C26 -2.1(9) . . . . ?
C24 C25 C26 C27 4.0(15) . . . . ?
C25 C26 C27 C22 -3(3) . . . . ?
C27 C22 C23 C24 1.6(13) . . . . ?
C27 C22 B1 C28 -104.1(13) . . . . ?
C27 C22 B1 C34 13.2(14) . . . . ?
C27 C22 B1 C40 135.1(13) . . . . ?
C28 C29 C30 C31 -3(3) . . . . ?
C29 C28 C33 C32 -0.2(13) . . . . ?
C29 C28 B1 C22 26.1(13) . . . . ?
C29 C28 B1 C34 -93.0(12) . . . . ?
C29 C28 B1 C40 146.0(12) . . . . ?
C29 C30 C31 C32 1(3) . . . . ?
C30 C31 C32 C33 1(2) . . . . ?
C31 C32 C33 C28 -1.7(14) . . . . ?
C33 C28 C29 C30 2(2) . . . . ?
C33 C28 B1 C22 -159.5(6) . . . . ?
C33 C28 B1 C34 81.4(7) . . . . ?
C33 C28 B1 C40 -39.6(9) . . . . ?
C34 C35 C36 C37 -1.4(16) . . . . ?
C35 C34 C39 C38 -2.7(11) . . . . ?
C35 C34 B1 C22 -122.0(9) . . . . ?
C35 C34 B1 C28 -6.0(10) . . . . ?
C35 C34 B1 C40 115.9(9) . . . . ?
C35 C36 C37 C38 1.4(14) . . . . ?
C36 C37 C38 C39 -2.2(13) . . . . ?
C37 C38 C39 C34 3.0(10) . . . . ?
C39 C34 C35 C36 1.9(15) . . . . ?
C39 C34 B1 C22 58.4(8) . . . . ?
C39 C34 B1 C28 174.4(6) . . . . ?
C39 C34 B1 C40 -63.6(7) . . . . ?
C40 C41 C42 C43 1.9(11) . . . . ?
C41 C40 C45 C44 4.5(11) . . . . ?
C41 C40 B1 C22 -104.1(8) . . . . ?
C41 C40 B1 C28 138.4(7) . . . . ?
C41 C40 B1 C34 18.4(8) . . . . ?
C41 C42 C43 C44 4.6(11) . . . . ?
C42 C43 C44 C45 -6.1(14) . . . . ?
C43 C44 C45 C40 1.3(14) . . . . ?
C45 C40 C41 C42 -6.3(10) . . . . ?
C45 C40 B1 C22 78.0(8) . . . . ?
C45 C40 B1 C28 -39.5(8) . . . . ?
C45 C40 B1 C34 -159.5(6) . . . . ?
B1 C22 C23 C24 -171.0(5) . . . . ?
B1 C22 C27 C26 172.7(13) . . . . ?
B1 C28 C29 C30 177.1(13) . . . . ?
B1 C28 C33 C32 -175.0(6) . . . . ?
B1 C34 C35 C36 -177.6(8) . . . . ?
B1 C34 C39 C38 176.9(6) . . . . ?
B1 C40 C41 C42 175.7(6) . . . . ?
B1 C40 C45 C44 -177.3(7) . . . . ?
C22A C23A C24A C25A -2(6) . . . . ?
C23A C22A C27A C26A -5(15) . . . . ?
C23A C22A B1A C28A 67(3) . . . . ?
C23A C22A B1A C34A -177(3) . . . . ?
C23A C22A B1A C40A -53(3) . . . . ?
C23A C24A C25A C26A 7(7) . . . . ?
C24A C25A C26A C27A -11(11) . . . . ?
C25A C26A C27A C22A 10(16) . . . . ?
C27A C22A C23A C24A 1(8) . . . . ?
C27A C22A B1A C28A -113(8) . . . . ?
C27A C22A B1A C34A 3(8) . . . . ?
C27A C22A B1A C40A 127(8) . . . . ?
C28A C29A C30A C31A 13(16) . . . . ?
C29A C28A C33A C32A -3(8) . . . . ?
C29A C28A B1A C22A 20(7) . . . . ?
C29A C28A B1A C34A -98(7) . . . . ?
C29A C28A B1A C40A 139(7) . . . . ?
C29A C30A C31A C32A 7(17) . . . . ?
C30A C31A C32A C33A -24(13) . . . . ?
C31A C32A C33A C28A 22(8) . . . . ?
C33A C28A C29A C30A -15(13) . . . . ?
C33A C28A B1A C22A -156(4) . . . . ?
C33A C28A B1A C34A 85(4) . . . . ?
C33A C28A B1A C40A -38(4) . . . . ?
C34A C35A C36A C37A 14(11) . . . . ?
C35A C34A C39A C38A -4(7) . . . . ?
C35A C34A B1A C22A -97(5) . . . . ?
C35A C34A B1A C28A 17(5) . . . . ?
C35A C34A B1A C40A 140(5) . . . . ?
C35A C36A C37A C38A -14(9) . . . . ?
C36A C37A C38A C39A 6(9) . . . . ?
C37A C38A C39A C34A 4(7) . . . . ?
C39A C34A C35A C36A -5(10) . . . . ?
C39A C34A B1A C22A 76(4) . . . . ?
C39A C34A B1A C28A -170(3) . . . . ?
C39A C34A B1A C40A -47(4) . . . . ?
C40A C41A C42A C43A -28(5) . . . . ?
C41A C40A C45A C44A -19(7) . . . . ?
C41A C40A B1A C22A -40(3) . . . . ?
C41A C40A B1A C28A -156(3) . . . . ?
C41A C40A B1A C34A 83(3) . . . . ?
C41A C42A C43A C44A 8(6) . . . . ?
C42A C43A C44A C45A 2(9) . . . . ?
C43A C44A C45A C40A 4(9) . . . . ?
C45A C40A C41A C42A 33(5) . . . . ?
C45A C40A B1A C22A 109(3) . . . . ?
C45A C40A B1A C28A -6(4) . . . . ?
C45A C40A B1A C34A -127(3) . . . . ?
B1A C22A C23A C24A -179(3) . . . . ?
B1A C22A C27A C26A 175(8) . . . . ?
B1A C28A C29A C30A 168(8) . . . . ?
B1A C28A C33A C32A 174(3) . . . . ?
B1A C34A C35A C36A 169(5) . . . . ?
B1A C34A C39A C38A -178(3) . . . . ?
B1A C40A C41A C42A -176(3) . . . . ?
B1A C40A C45A C44A -173(5) . . . . ?
